data_4033881
loop_
_publ_author_name
'Galenko, Ekaterina E.'
'Linnik, Stanislav A.'
'Khoroshilova, Olesya V.'
'Novikov, Mikhail S.'
'Khlebnikov, Alexander F.'

_publ_section_title
;
 Isoxazole Strategy for the Synthesis of \a-Aminopyrrole Derivatives.
;
_journal_issue 17
_journal_name_full 'The Journal of organic chemistry'
_journal_page_first 11275
_journal_page_last 11285
_journal_paper_doi 10.1021/acs.joc.9b01634
_journal_volume 84
_journal_year 2019
_chemical_formula_moiety 'C28 H20 Cl N3 O3'
_chemical_formula_sum 'C28 H20 Cl N3 O3'
_chemical_formula_weight 481.92
_space_group_crystal_system orthorhombic
_space_group_IT_number 61
_space_group_name_Hall '-P 2ac 2ab'
_space_group_name_H-M_alt 'P b c a'
_atom_sites_solution_hydrogens geom
_atom_sites_solution_primary dual
_audit_creation_date 2019-05-17
_audit_creation_method
;
Olex2 1.2
(compiled 2018.05.29 svn.r3508 for OlexSys, GUI svn.r5506)
;
_cell_angle_alpha 90
_cell_angle_beta 90
_cell_angle_gamma 90
_cell_formula_units_Z 8
_cell_length_a 25.7343(10)
_cell_length_b 7.6126(2)
_cell_length_c 27.7175(8)
_cell_measurement_reflns_used 5814
_cell_measurement_temperature 100(2)
_cell_measurement_theta_max 72.0520
_cell_measurement_theta_min 3.1700
_cell_volume 5430.0(3)
_computing_cell_refinement 'CrysAlisPro 1.171.39.46e (Rigaku OD, 2018)'
_computing_data_collection 'CrysAlisPro 1.171.39.46e (Rigaku OD, 2018)'
_computing_data_reduction 'CrysAlisPro 1.171.39.46e (Rigaku OD, 2018)'
_computing_molecular_graphics 'Olex2 (Dolomanov et al., 2009)'
_computing_publication_material 'Olex2 (Dolomanov et al., 2009)'
_computing_structure_refinement 'ShelXL (Sheldrick, 2015)'
_computing_structure_solution 'ShelXT (Sheldrick, 2015)'
_diffrn_ambient_environment N~2~
_diffrn_ambient_temperature 100(2)
_diffrn_detector 'CCD plate'
_diffrn_detector_type HyPix3000
_diffrn_measured_fraction_theta_full 0.992
_diffrn_measured_fraction_theta_max 0.975
_diffrn_measurement_details
;
List of Runs (angles in degrees, time in seconds):

  # Type    Start    End  Width  t~exp~   \w     \q     \k     \f   Frames
--------------------------------------------------------------------------
  1  \w    -12.00  28.00   0.50    1.84    --  -38.95  88.00-130.00   80
  2  \w    -61.00 -35.00   0.50    1.84    --  -38.95  88.00-130.00   52
  3  \w    -44.00  21.00   0.50    1.84    --  -38.95  34.00  56.00  130
  4  \w   -103.00 -63.00   0.50    1.84    --  -38.95 -34.00-100.00   80
  5  \w    -76.00 -51.00   0.50    1.84    --  -38.95 148.00 -77.00   50
  6  \w      4.00  29.00   0.50    1.84    --   38.95-123.00  38.00   50
  7  \w     26.00  67.00   0.50    1.84    --   38.95  34.00  56.00   82
  8  \w     38.00  64.00   0.50    1.84    --   38.95-148.00-125.00   52
  9  \w      6.00  62.00   0.50    1.84    --   38.95 -88.00 112.00  112
 10  \w    132.00 157.00   0.50    7.38    --  107.00 123.00 118.00   50
 11  \w     39.00  91.00   0.50    7.38    --  107.00 -88.00 112.00  104
 12  \w     76.00 109.00   0.50    7.38    --  107.00 123.00 118.00   66
 13  \w     80.00 120.00   0.50    7.38    --  107.00 -34.00-100.00   80
 14  \w    118.00 152.00   0.50    7.38    --  107.00  88.00-130.00   68
 15  \w    101.00 156.00   0.50    7.38    --  107.00  34.00  56.00  110
 16  \w     42.00  78.00   0.50    7.38    --  107.00-148.00-125.00   72
 17  \w    -60.00 -11.00   0.50    1.84    --  -38.95 138.00-120.00   98
 18  \w    -45.00 -20.00   0.50    1.84    --  -38.95 123.00 118.00   50
 19  \w      0.00  25.00   0.50    1.84    --   38.95 -34.00-100.00   50
 20  \w     12.00 101.00   0.50    1.84    --   38.95  77.00 150.00  178
 21  \w     82.00 107.00   0.50    1.84    --   38.95  32.00 -30.00   50
 22  \w     45.00  98.00   0.50    1.84    --   38.95  43.00-120.00  106
 23  \w     56.00  82.00   0.50    1.84    --   38.95  32.00-120.00   52
 24  \w     95.00 149.00   0.50    7.38    --  107.00  37.00-150.00  108
 25  \w     47.00 120.00   0.50    7.38    --  107.00-133.00 -30.00  146
 26  \w     88.00 156.00   0.50    7.38    --  107.00  69.00  30.00  136
 27  \w     74.00 111.00   0.50    7.38    --  107.00-111.00 120.00   74
 28  \w     42.00  68.00   0.50    7.38    --  107.00-111.00 120.00   52
 29  \w     92.00 155.00   0.50    7.38    --  107.00  77.00 120.00  126
 30  \w    -16.00  10.00   0.50    1.84    --   38.95 -34.00-100.00   52
 31  \w   -104.00 -79.00   0.50    1.84    --  -38.95 -65.00 150.00   50
 32  \w    -43.00 -17.00   0.50    1.84    --  -38.95 -65.00 150.00   52
 33  \w    -13.00  27.00   0.50    1.84    --  -38.95  32.00-120.00   80
 34  \w    -19.00   7.00   0.50    1.84    --   38.95 -32.00 120.00   52
 35  \w     92.00 149.00   0.50    7.38    --  107.00 111.00-120.00  114
 36  \w     81.00 157.00   0.50    7.38    --  107.00  93.00  90.00  152
 37  \w     54.00  60.00   0.50    7.38    --  107.00 -30.00   0.00   12
;
_diffrn_measurement_device 'four-circle diffractometer'
_diffrn_measurement_device_type 'SuperNova, Single source at offset/far, HyPix3000'
_diffrn_measurement_method '\w scans'
_diffrn_orient_matrix_type 'CrysAlisPro convention (1999,Acta A55,543-557)'
_diffrn_orient_matrix_UB_11 -0.0114177000
_diffrn_orient_matrix_UB_12 -0.0823634000
_diffrn_orient_matrix_UB_13 -0.0496461000
_diffrn_orient_matrix_UB_21 -0.0585177000
_diffrn_orient_matrix_UB_22 0.0328463000
_diffrn_orient_matrix_UB_23 0.0074919000
_diffrn_orient_matrix_UB_31 0.0054548000
_diffrn_orient_matrix_UB_32 0.1818907000
_diffrn_orient_matrix_UB_33 -0.0238387000
_diffrn_radiation_monochromator mirror
_diffrn_radiation_probe x-ray
_diffrn_radiation_type CuK\a
_diffrn_radiation_wavelength 1.54184
_diffrn_reflns_av_R_equivalents 0.0431
_diffrn_reflns_av_unetI/netI 0.0467
_diffrn_reflns_Laue_measured_fraction_full 0.992
_diffrn_reflns_Laue_measured_fraction_max 0.975
_diffrn_reflns_limit_h_max 31
_diffrn_reflns_limit_h_min -32
_diffrn_reflns_limit_k_max 9
_diffrn_reflns_limit_k_min -8
_diffrn_reflns_limit_l_max 32
_diffrn_reflns_limit_l_min -34
_diffrn_reflns_number 23136
_diffrn_reflns_point_group_measured_fraction_full 0.992
_diffrn_reflns_point_group_measured_fraction_max 0.975
_diffrn_reflns_theta_full 67.684
_diffrn_reflns_theta_max 74.564
_diffrn_reflns_theta_min 3.189
_diffrn_source 'micro-focus sealed X-ray tube'
_diffrn_source_type 'SuperNova (Cu) X-ray Source'
_exptl_absorpt_coefficient_mu 1.503
_exptl_absorpt_correction_T_max 1.00000
_exptl_absorpt_correction_T_min 0.86746
_exptl_absorpt_correction_type multi-scan
_exptl_absorpt_process_details
;
CrysAlisPro 1.171.39.46e (Rigaku Oxford Diffraction, 2018)
Empirical absorption correction using spherical harmonics,
 implemented in SCALE3 ABSPACK scaling algorithm.
;
_exptl_crystal_colour red
_exptl_crystal_colour_primary red
_exptl_crystal_density_diffrn 1.179
_exptl_crystal_description plate
_exptl_crystal_F_000 2000
_exptl_crystal_size_max 0.21
_exptl_crystal_size_mid 0.19
_exptl_crystal_size_min 0.1
_refine_diff_density_max 0.346
_refine_diff_density_min -0.405
_refine_diff_density_rms 0.049
_refine_ls_extinction_method none
_refine_ls_goodness_of_fit_ref 1.054
_refine_ls_hydrogen_treatment constr
_refine_ls_matrix_type full
_refine_ls_number_parameters 318
_refine_ls_number_reflns 5425
_refine_ls_number_restraints 0
_refine_ls_restrained_S_all 1.054
_refine_ls_R_factor_all 0.0841
_refine_ls_R_factor_gt 0.0648
_refine_ls_shift/su_max 0.000
_refine_ls_shift/su_mean 0.000
_refine_ls_structure_factor_coef Fsqd
_refine_ls_weighting_details 'w=1/[\s^2^(Fo^2^)+(0.0570P)^2^+4.9660P] where P=(Fo^2^+2Fc^2^)/3'
_refine_ls_weighting_scheme calc
_refine_ls_wR_factor_gt 0.1528
_refine_ls_wR_factor_ref 0.1637
_reflns_Friedel_coverage 0.000
_reflns_number_gt 4131
_reflns_number_total 5425
_reflns_threshold_expression 'I > 2\s(I)'
_cod_data_source_file jo9b01634_si_004.cif
_cod_data_source_block 10681-12188_cat9-17
_cod_database_code 4033881
_shelx_shelxl_version_number 2014/7
_chemical_oxdiff_formula 'C28 N3 O3 Cl'
_shelx_space_group_comment
;
The symmetry employed for this shelxl refinement is uniquely defined
by the following loop, which should always be used as a source of
symmetry information in preference to the above space-group names.
They are only intended as comments.
;
_shelx_estimated_absorpt_t_max 0.864
_shelx_estimated_absorpt_t_min 0.743
_reflns_odcompleteness_completeness 98.92
_reflns_odcompleteness_iscentric 1
_reflns_odcompleteness_theta 72.42
_olex2_refinement_description
;
1. Fixed Uiso
 At 1.2 times of:
  All C(H) groups, All N(H) groups
 At 1.5 times of:
  All C(H,H,H) groups, All O(H) groups
2.a Aromatic/amide H refined with riding coordinates:
 N1(H1A), C20(H20), C19(H19), C16(H16), C17(H17), C8(H8), C7(H7), C24(H24),
 C28(H28), C13(H13), C25(H25), C27(H27), C26(H26), C10(H10), C11(H11), C12(H12)
2.b Idealised Me refined as rotating group:
 C22(H22A,H22B,H22C)
2.c Idealised tetrahedral OH refined as rotating group:
 O1(H1)
;
_olex2_submission_special_instructions 'No special instructions were received'
_oxdiff_exptl_absorpt_empirical_details
;
Empirical correction (ABSPACK) includes:
- Absorption correction using spherical harmonics
- Frame scaling
;
_oxdiff_exptl_absorpt_empirical_full_max 2.907
_oxdiff_exptl_absorpt_empirical_full_min 0.573

loop_
_space_group_symop_operation_xyz
'x, y, z'
'-x+1/2, -y, z+1/2'
'-x, y+1/2, -z+1/2'
'x+1/2, -y+1/2, -z'
'-x, -y, -z'
'x-1/2, y, -z-1/2'
'x, -y-1/2, z-1/2'
'-x-1/2, y-1/2, z'

loop_
_atom_site_label
_atom_site_type_symbol
_atom_site_fract_x
_atom_site_fract_y
_atom_site_fract_z
_atom_site_U_iso_or_equiv
_atom_site_adp_type
_atom_site_occupancy
_atom_site_site_symmetry_order
_atom_site_calc_flag
_atom_site_refinement_flags_posn
Cl1 Cl 0.20218(3) 0.60057(9) 0.07995(3) 0.0529(2) Uani 1 1 d .
O1 O 0.25012(9) 0.7830(3) 0.28459(6) 0.0497(5) Uani 1 1 d .
H1 H 0.2770 0.7492 0.2701 0.075 Uiso 1 1 calc GR
O3 O 0.43118(10) 0.4081(3) 0.12344(7) 0.0580(6) Uani 1 1 d .
O2 O 0.50956(10) 0.3797(3) 0.15733(8) 0.0592(6) Uani 1 1 d .
N2 N 0.34671(11) 0.7242(3) 0.27723(7) 0.0434(6) Uani 1 1 d .
N3 N 0.35718(11) 0.7863(3) 0.31938(8) 0.0475(6) Uani 1 1 d .
N1 N 0.43902(11) 0.6617(3) 0.27134(9) 0.0492(6) Uani 1 1 d .
H1A H 0.4477 0.7014 0.3000 0.059 Uiso 1 1 calc R
C20 C 0.34682(11) 0.6493(3) 0.12899(9) 0.0373(6) Uani 1 1 d .
H20 H 0.3786 0.6975 0.1178 0.045 Uiso 1 1 calc R
C15 C 0.34459(11) 0.5765(3) 0.17510(9) 0.0364(6) Uani 1 1 d .
C19 C 0.30369(11) 0.6527(3) 0.09928(9) 0.0371(6) Uani 1 1 d .
H19 H 0.3058 0.7012 0.0678 0.045 Uiso 1 1 calc R
C2 C 0.39029(12) 0.5857(3) 0.20720(9) 0.0398(6) Uani 1 1 d .
C16 C 0.29771(12) 0.5045(3) 0.19077(9) 0.0392(6) Uani 1 1 d .
H16 H 0.2957 0.4528 0.2219 0.047 Uiso 1 1 calc R
C17 C 0.25379(12) 0.5072(3) 0.16146(9) 0.0398(6) Uani 1 1 d .
H17 H 0.2220 0.4573 0.1722 0.048 Uiso 1 1 calc R
C18 C 0.25732(12) 0.5841(3) 0.11629(9) 0.0393(6) Uani 1 1 d .
C1 C 0.38925(12) 0.6573(3) 0.25322(10) 0.0415(7) Uani 1 1 d .
C3 C 0.44383(13) 0.5432(3) 0.19790(10) 0.0462(7) Uani 1 1 d .
C5 C 0.31460(14) 0.8554(3) 0.34427(9) 0.0473(8) Uani 1 1 d .
C6 C 0.26350(14) 0.8511(3) 0.32774(9) 0.0488(8) Uani 1 1 d .
C21 C 0.46549(14) 0.4387(3) 0.15882(10) 0.0490(7) Uani 1 1 d .
C4 C 0.47266(13) 0.5959(3) 0.23834(11) 0.0492(7) Uani 1 1 d .
C9 C 0.28446(18) 0.9915(4) 0.41982(10) 0.0620(10) Uani 1 1 d .
C14 C 0.32589(16) 0.9303(4) 0.39084(10) 0.0564(9) Uani 1 1 d .
C23 C 0.52901(14) 0.5982(3) 0.24839(13) 0.0561(9) Uani 1 1 d .
C8 C 0.23339(18) 0.9835(4) 0.40125(11) 0.0639(11) Uani 1 1 d .
H8 H 0.2054 1.0258 0.4204 0.077 Uiso 1 1 calc R
C7 C 0.22317(16) 0.9169(4) 0.35678(10) 0.0567(9) Uani 1 1 d .
H7 H 0.1884 0.9148 0.3452 0.068 Uiso 1 1 calc R
C24 C 0.54771(15) 0.5434(4) 0.29329(14) 0.0614(9) Uani 1 1 d .
H24 H 0.5246 0.4975 0.3168 0.074 Uiso 1 1 calc R
C28 C 0.56314(15) 0.6633(4) 0.21442(14) 0.0622(9) Uani 1 1 d .
H28 H 0.5505 0.6998 0.1838 0.075 Uiso 1 1 calc R
C13 C 0.37690(18) 0.9449(4) 0.40882(12) 0.0711(12) Uani 1 1 d .
H13 H 0.4056 0.9078 0.3898 0.085 Uiso 1 1 calc R
C25 C 0.60099(16) 0.5572(4) 0.30314(16) 0.0723(12) Uani 1 1 d .
H25 H 0.6142 0.5202 0.3335 0.087 Uiso 1 1 calc R
C27 C 0.61581(16) 0.6760(4) 0.22466(17) 0.0715(11) Uani 1 1 d .
H27 H 0.6391 0.7205 0.2011 0.086 Uiso 1 1 calc R
C26 C 0.63416(17) 0.6242(4) 0.26880(17) 0.0735(12) Uani 1 1 d .
H26 H 0.6702 0.6347 0.2758 0.088 Uiso 1 1 calc R
C10 C 0.2946(2) 1.0624(4) 0.46608(11) 0.0791(14) Uani 1 1 d .
H10 H 0.2666 1.1040 0.4853 0.095 Uiso 1 1 calc R
C22 C 0.44925(17) 0.2979(5) 0.08506(12) 0.0742(12) Uani 1 1 d .
H22A H 0.4210 0.2785 0.0619 0.111 Uiso 1 1 calc GR
H22B H 0.4606 0.1848 0.0983 0.111 Uiso 1 1 calc GR
H22C H 0.4785 0.3549 0.0687 0.111 Uiso 1 1 calc GR
C11 C 0.3437(2) 1.0717(5) 0.48322(13) 0.0968(18) Uani 1 1 d .
H11 H 0.3502 1.1172 0.5145 0.116 Uiso 1 1 calc R
C12 C 0.3848(2) 1.0134(5) 0.45427(13) 0.0940(17) Uani 1 1 d .
H12 H 0.4193 1.0214 0.4663 0.113 Uiso 1 1 calc R

loop_
_atom_site_aniso_label
_atom_site_aniso_U_11
_atom_site_aniso_U_22
_atom_site_aniso_U_33
_atom_site_aniso_U_23
_atom_site_aniso_U_13
_atom_site_aniso_U_12
Cl1 0.0746(5) 0.0352(3) 0.0491(4) 0.0063(3) -0.0182(4) -0.0070(3)
O1 0.0866(15) 0.0363(10) 0.0262(9) -0.0014(8) -0.0056(10) 0.0064(11)
O3 0.0886(16) 0.0406(11) 0.0447(11) -0.0114(10) -0.0140(11) 0.0261(11)
O2 0.0818(16) 0.0345(10) 0.0613(14) 0.0020(10) -0.0109(12) 0.0243(11)
N2 0.0830(17) 0.0218(10) 0.0253(10) 0.0002(9) -0.0063(11) -0.0021(11)
N3 0.0939(19) 0.0213(10) 0.0272(11) -0.0031(9) -0.0081(12) -0.0046(12)
N1 0.0815(18) 0.0231(10) 0.0431(13) -0.0040(10) -0.0180(13) -0.0043(12)
C20 0.0603(17) 0.0241(11) 0.0276(12) 0.0005(10) 0.0042(11) 0.0068(12)
C15 0.0642(17) 0.0198(11) 0.0250(11) -0.0036(10) -0.0022(11) 0.0027(12)
C19 0.0641(17) 0.0247(11) 0.0225(11) 0.0019(10) 0.0021(11) 0.0051(12)
C2 0.0682(18) 0.0183(11) 0.0329(13) 0.0039(10) -0.0077(12) -0.0009(12)
C16 0.0732(18) 0.0220(11) 0.0225(11) -0.0010(10) -0.0015(12) -0.0028(13)
C17 0.0638(17) 0.0252(12) 0.0305(13) -0.0021(11) 0.0019(12) -0.0052(12)
C18 0.0660(17) 0.0249(12) 0.0270(12) -0.0033(10) -0.0072(12) 0.0008(12)
C1 0.0707(19) 0.0204(11) 0.0335(13) 0.0008(11) -0.0103(13) -0.0018(12)
C3 0.075(2) 0.0214(12) 0.0418(15) 0.0006(11) -0.0100(14) 0.0064(13)
C5 0.095(2) 0.0230(12) 0.0239(12) 0.0047(11) -0.0069(14) 0.0001(14)
C6 0.102(3) 0.0223(12) 0.0220(12) 0.0043(10) -0.0020(14) 0.0065(15)
C21 0.083(2) 0.0219(12) 0.0427(15) 0.0048(12) -0.0098(15) 0.0097(14)
C4 0.077(2) 0.0181(11) 0.0523(17) -0.0015(12) -0.0155(16) 0.0031(13)
C9 0.134(3) 0.0255(13) 0.0264(13) 0.0047(12) -0.0069(18) 0.0042(18)
C14 0.122(3) 0.0235(12) 0.0235(13) -0.0004(11) -0.0095(16) 0.0082(17)
C23 0.078(2) 0.0165(11) 0.073(2) -0.0045(14) -0.0223(18) 0.0010(14)
C8 0.127(3) 0.0286(14) 0.0360(15) 0.0018(13) 0.0133(19) 0.0076(18)
C7 0.103(3) 0.0325(14) 0.0346(14) 0.0004(12) 0.0037(16) 0.0083(17)
C24 0.084(2) 0.0235(13) 0.076(2) -0.0067(15) -0.0289(19) -0.0035(15)
C28 0.077(2) 0.0267(14) 0.082(2) 0.0002(16) -0.010(2) 0.0070(16)
C13 0.129(3) 0.0418(17) 0.0421(17) -0.0127(15) -0.030(2) 0.018(2)
C25 0.095(3) 0.0238(14) 0.098(3) -0.0095(18) -0.042(2) -0.0017(17)
C27 0.076(2) 0.0254(14) 0.113(3) -0.0071(18) -0.008(2) 0.0083(16)
C26 0.083(3) 0.0197(13) 0.118(3) -0.0108(19) -0.027(3) 0.0031(16)
C10 0.173(5) 0.0373(16) 0.0266(15) -0.0032(13) -0.005(2) 0.016(2)
C22 0.113(3) 0.062(2) 0.0479(18) -0.0173(17) -0.016(2) 0.046(2)
C11 0.207(6) 0.049(2) 0.0342(18) -0.0164(16) -0.036(3) 0.028(3)
C12 0.173(5) 0.055(2) 0.054(2) -0.0274(19) -0.050(3) 0.031(3)

loop_
_atom_type_symbol
_atom_type_description
_atom_type_scat_dispersion_real
_atom_type_scat_dispersion_imag
_atom_type_scat_source
C C 0.0181 0.0091 'International Tables Vol C Tables 4.2.6.8 and 6.1.1.4'
H H 0.0000 0.0000 'International Tables Vol C Tables 4.2.6.8 and 6.1.1.4'
Cl Cl 0.3639 0.7018 'International Tables Vol C Tables 4.2.6.8 and 6.1.1.4'
N N 0.0311 0.0180 'International Tables Vol C Tables 4.2.6.8 and 6.1.1.4'
O O 0.0492 0.0322 'International Tables Vol C Tables 4.2.6.8 and 6.1.1.4'

loop_
_geom_angle_atom_site_label_1
_geom_angle_atom_site_label_2
_geom_angle_atom_site_label_3
_geom_angle
C21 O3 C22 115.6(3)
N3 N2 C1 114.0(3)
N2 N3 C5 114.9(3)
C4 N1 C1 109.8(2)
C19 C20 C15 121.4(3)
C20 C15 C2 120.1(3)
C20 C15 C16 118.5(3)
C16 C15 C2 121.3(2)
C20 C19 C18 118.8(2)
C1 C2 C15 123.9(3)
C1 C2 C3 105.8(2)
C3 C2 C15 130.1(2)
C17 C16 C15 121.0(2)
C18 C17 C16 118.7(3)
C19 C18 Cl1 118.49(19)
C17 C18 Cl1 119.9(2)
C17 C18 C19 121.6(3)
N2 C1 C2 127.2(3)
N1 C1 N2 123.6(2)
N1 C1 C2 109.1(3)
C2 C3 C21 128.6(3)
C4 C3 C2 107.4(3)
C4 C3 C21 123.3(3)
N3 C5 C14 115.7(3)
C6 C5 N3 124.7(2)
C6 C5 C14 119.6(3)
O1 C6 C5 122.8(3)
O1 C6 C7 117.2(3)
C5 C6 C7 120.0(3)
O3 C21 C3 112.8(3)
O2 C21 O3 121.6(3)
O2 C21 C3 125.6(3)
N1 C4 C3 107.9(3)
N1 C4 C23 119.7(3)
C3 C4 C23 132.3(3)
C14 C9 C10 120.0(4)
C8 C9 C14 118.7(3)
C8 C9 C10 121.2(4)
C9 C14 C5 119.2(3)
C13 C14 C5 122.4(3)
C13 C14 C9 118.4(3)
C24 C23 C4 120.1(3)
C28 C23 C4 120.1(3)
C28 C23 C24 119.7(3)
C7 C8 C9 121.8(4)
C8 C7 C6 120.6(4)
C23 C24 C25 119.2(4)
C23 C28 C27 120.5(4)
C12 C13 C14 119.4(4)
C26 C25 C24 120.0(4)
C26 C27 C28 120.0(4)
C27 C26 C25 120.7(4)
C11 C10 C9 120.8(4)
C10 C11 C12 119.2(3)
C13 C12 C11 122.1(5)

loop_
_geom_bond_atom_site_label_1
_geom_bond_atom_site_label_2
_geom_bond_distance
Cl1 C18 1.745(3)
O1 C6 1.349(3)
O3 C21 1.340(4)
O3 C22 1.432(4)
O2 C21 1.220(4)
N2 N3 1.289(3)
N2 C1 1.379(4)
N3 C5 1.397(4)
N1 C1 1.376(4)
N1 C4 1.355(4)
C20 C15 1.394(3)
C20 C19 1.382(4)
C15 C2 1.476(4)
C15 C16 1.395(4)
C19 C18 1.385(4)
C2 C1 1.387(4)
C2 C3 1.439(4)
C16 C17 1.392(4)
C17 C18 1.385(3)
C3 C21 1.455(4)
C3 C4 1.403(4)
C5 C6 1.393(5)
C5 C14 1.441(4)
C6 C7 1.406(5)
C4 C23 1.477(5)
C9 C14 1.414(5)
C9 C8 1.413(5)
C9 C10 1.416(4)
C14 C13 1.408(5)
C23 C24 1.398(5)
C23 C28 1.380(5)
C8 C7 1.358(4)
C24 C25 1.402(5)
C28 C27 1.388(5)
C13 C12 1.379(4)
C25 C26 1.377(6)
C27 C26 1.369(6)
C10 C11 1.351(7)
C11 C12 1.401(7)
